data_7049497
loop_
_publ_author_name
'Kumar, Abhishek'
'Yadav, Mantesh K.'
'Singh, Jagriti'
'Singh, Jai Deo'
'Butcher, Ray J.'

_publ_section_title
;
 Facile synthesis of mixed O, S or Se bearing hexasubstituted benzenes and
 their potential as Cu(ii) ion probe.
;
_journal_issue 17
_journal_name_full 'Dalton transactions (Cambridge, England : 2003)'
_journal_page_first 5627
_journal_page_last 5636
_journal_paper_doi 10.1039/c9dt00465c
_journal_volume 48
_journal_year 2019
_chemical_formula_moiety 'C48 H39 F3 Se6'
_chemical_formula_sum 'C48 H39 F3 Se6'
_chemical_formula_weight 1146.55
_chemical_name_systematic
;
Mixedhexabenzene
;
_space_group_crystal_system triclinic
_space_group_IT_number 2
_space_group_name_Hall '-P 1'
_space_group_name_H-M_alt 'P -1'
_symmetry_space_group_name_Hall '-P 1'
_symmetry_space_group_name_H-M 'P -1'
_atom_sites_solution_hydrogens geom
_audit_creation_method SHELXL-2018/3
_audit_update_record
;
2019-03-22 deposited with the CCDC.    2019-03-26 downloaded from the CCDC.
;
_cell_angle_alpha 114.409(6)
_cell_angle_beta 105.717(6)
_cell_angle_gamma 91.805(6)
_cell_formula_units_Z 2
_cell_length_a 12.166(4)
_cell_length_b 13.534(4)
_cell_length_c 15.244(4)
_cell_measurement_reflns_used 1367
_cell_measurement_temperature 295(2)
_cell_measurement_theta_max 19.412
_cell_measurement_theta_min 2.224
_cell_volume 2170.5(11)
_computing_cell_refinement 'Bruker Apex 2'
_computing_data_collection 'Bruker Apex 2'
_computing_data_reduction 'Bruker Apex 2'
_computing_molecular_graphics 'Olex2 (Dolomanov et al., 2009)'
_computing_publication_material 'Olex2 (Dolomanov et al., 2009)'
_computing_structure_refinement 'SHELXL-2018/3 (Sheldrick, 2018)'
_computing_structure_solution 'SHELXS-97 (Sheldrick, 2008)'
_diffrn_ambient_temperature 295(2)
_diffrn_measured_fraction_theta_full 0.987
_diffrn_measured_fraction_theta_max 0.980
_diffrn_measurement_device_type 'Bruker Apex 2'
_diffrn_measurement_method '\w scans'
_diffrn_radiation_type MoK\a
_diffrn_radiation_wavelength 0.71073
_diffrn_reflns_av_R_equivalents 0.0482
_diffrn_reflns_av_unetI/netI 0.1330
_diffrn_reflns_Laue_measured_fraction_full 0.987
_diffrn_reflns_Laue_measured_fraction_max 0.980
_diffrn_reflns_limit_h_max 15
_diffrn_reflns_limit_h_min -14
_diffrn_reflns_limit_k_max 16
_diffrn_reflns_limit_k_min -15
_diffrn_reflns_limit_l_max 19
_diffrn_reflns_limit_l_min -18
_diffrn_reflns_number 12745
_diffrn_reflns_point_group_measured_fraction_full 0.987
_diffrn_reflns_point_group_measured_fraction_max 0.980
_diffrn_reflns_theta_full 25.242
_diffrn_reflns_theta_max 26.371
_diffrn_reflns_theta_min 1.544
_exptl_absorpt_coefficient_mu 5.104
_exptl_absorpt_correction_T_max 1.000
_exptl_absorpt_correction_T_min 0.555
_exptl_absorpt_correction_type multi-scan
_exptl_absorpt_process_details 'Sadabs (Sheldrick, 1996)'
_exptl_crystal_colour colorless
_exptl_crystal_density_diffrn 1.754
_exptl_crystal_density_method 'not measured'
_exptl_crystal_description prism
_exptl_crystal_F_000 1116
_exptl_crystal_size_max 0.35
_exptl_crystal_size_mid 0.25
_exptl_crystal_size_min 0.18
_refine_diff_density_max 0.751
_refine_diff_density_min -0.562
_refine_diff_density_rms 0.108
_refine_ls_extinction_method none
_refine_ls_goodness_of_fit_ref 0.969
_refine_ls_hydrogen_treatment constr
_refine_ls_matrix_type full
_refine_ls_number_parameters 443
_refine_ls_number_reflns 8675
_refine_ls_number_restraints 16
_refine_ls_restrained_S_all 0.968
_refine_ls_R_factor_all 0.1526
_refine_ls_R_factor_gt 0.0697
_refine_ls_shift/su_max 0.004
_refine_ls_shift/su_mean 0.000
_refine_ls_structure_factor_coef Fsqd
_refine_ls_weighting_details 'w=1/[\s^2^(Fo^2^)+(0.0555P)^2^] where P=(Fo^2^+2Fc^2^)/3'
_refine_ls_weighting_scheme calc
_refine_ls_wR_factor_gt 0.1477
_refine_ls_wR_factor_ref 0.1822
_reflns_Friedel_coverage 0.000
_reflns_number_gt 4240
_reflns_number_total 8675
_reflns_threshold_expression 'I > 2\s(I)'
_cod_data_source_file c9dt00465c2.cif
_cod_data_source_block a136
_cod_depositor_comments 'Adding full bibliography for 7049496--7049497.cif.'
_cod_original_cell_volume 2170.7(11)
_cod_database_code 7049497
_shelx_shelxl_version_number 2018/3
_shelx_space_group_comment
;
The symmetry employed for this shelxl refinement is uniquely defined
by the following loop, which should always be used as a source of
symmetry information in preference to the above space-group names.
They are only intended as comments.
;

loop_
_space_group_symop_operation_xyz
'x, y, z'
'-x, -y, -z'

loop_
_atom_site_label
_atom_site_type_symbol
_atom_site_fract_x
_atom_site_fract_y
_atom_site_fract_z
_atom_site_U_iso_or_equiv
_atom_site_adp_type
_atom_site_occupancy
_atom_site_site_symmetry_order
_atom_site_calc_flag
_atom_site_refinement_flags_posn
_atom_site_refinement_flags_adp
_atom_site_refinement_flags_occupancy
_atom_site_disorder_assembly
_atom_site_disorder_group
Se1 Se 0.11573(8) 0.22915(8) 0.34304(7) 0.0612(3) Uani 1 1 d . . . . .
Se2 Se 0.52149(9) 0.41004(8) 0.56113(6) 0.0620(3) Uani 1 1 d . . . . .
Se3 Se 0.58097(9) 0.04671(8) 0.32866(8) 0.0736(3) Uani 1 1 d . . . . .
Se4 Se 0.66724(8) 0.27469(8) 0.15292(7) 0.0668(3) Uani 1 1 d . . . . .
Se5 Se 0.25900(9) 0.09431(8) -0.04767(7) 0.0699(3) Uani 1 1 d . . . . .
Se6 Se 0.20567(8) 0.47087(8) 0.18031(7) 0.0630(3) Uani 1 1 d . . . . .
F2 F 0.5422(7) 0.3437(7) 0.9293(4) 0.123(3) Uani 0.858(9) 1 d D . P A 1
F4 F 0.8861(7) -0.0052(7) -0.1510(6) 0.144(4) Uani 0.814(9) 1 d D . P B 1
F6 F -0.2725(5) 0.5675(7) 0.0524(6) 0.110(3) Uani 0.816(8) 1 d D . P C 1
C1 C 0.3133(4) 0.2983(4) 0.3041(3) 0.0399(18) Uani 1 1 d G . . . .
C2 C 0.4131(4) 0.2673(4) 0.3486(3) 0.0393(18) Uani 1 1 d G . . . .
C3 C 0.4908(3) 0.2268(4) 0.2953(3) 0.0426(19) Uani 1 1 d G . . . .
C4 C 0.4686(4) 0.2174(4) 0.1976(3) 0.0410(19) Uani 1 1 d G . . . .
C5 C 0.3688(4) 0.2484(4) 0.1531(3) 0.0403(19) Uani 1 1 d G . . . .
C6 C 0.2911(3) 0.2888(4) 0.2063(3) 0.044(2) Uani 1 1 d G . . . .
C1A C 0.2340(6) 0.3475(6) 0.3656(6) 0.0435(19) Uani 1 1 d . . . . .
H1AA H 0.196994 0.400555 0.345454 0.052 Uiso 1 1 calc R U . . .
H1AB H 0.278246 0.385245 0.436999 0.052 Uiso 1 1 calc R U . . .
C2A C 0.0583(5) 0.3119(4) 0.4504(4) 0.064(3) Uani 1 1 d G . . . .
C3A C -0.0533(5) 0.3362(5) 0.4294(4) 0.074(3) Uani 1 1 d G . . . .
H3AA H -0.098833 0.313525 0.362500 0.088 Uiso 1 1 calc R U . . .
C4A C -0.0967(5) 0.3944(5) 0.5082(7) 0.096(4) Uani 1 1 d G . . . .
H4AA H -0.171331 0.410633 0.494098 0.115 Uiso 1 1 calc R U . . .
C5A C -0.0286(8) 0.4282(5) 0.6081(6) 0.114(5) Uani 1 1 d DG . . . .
H5AA H -0.057669 0.467176 0.660879 0.137 Uiso 0.858(9) 1 calc R U P A 1
C6A C 0.0829(7) 0.4039(5) 0.6292(4) 0.108(4) Uani 1 1 d G . . . .
H6AA H 0.128492 0.426612 0.696061 0.130 Uiso 1 1 calc R U . . .
C7A C 0.1264(5) 0.3458(6) 0.5504(5) 0.094(4) Uani 1 1 d G . . . .
H7AA H 0.200992 0.329504 0.564464 0.112 Uiso 1 1 calc R U . . .
C1B C 0.4332(6) 0.2693(6) 0.4522(5) 0.0421(19) Uani 1 1 d . . . . .
H1BA H 0.474973 0.210369 0.455494 0.051 Uiso 1 1 calc R U . . .
H1BB H 0.359176 0.256591 0.461471 0.051 Uiso 1 1 calc R U . . .
C2B C 0.5194(5) 0.3803(5) 0.6726(3) 0.051(2) Uani 1 1 d G . . . .
C3B C 0.4763(5) 0.4526(4) 0.7461(4) 0.067(3) Uani 1 1 d G . . . .
H3BA H 0.442534 0.509804 0.737105 0.080 Uiso 1 1 calc R U . . .
C4B C 0.4838(5) 0.4394(5) 0.8332(4) 0.079(3) Uani 1 1 d G . . . .
H4BA H 0.454973 0.487737 0.882350 0.094 Uiso 1 1 calc R U . . .
C5B C 0.5343(6) 0.3539(6) 0.8467(3) 0.076(3) Uani 1 1 d DG . . . .
H5BA H 0.539313 0.345048 0.904878 0.092 Uiso 0.142(9) 1 calc R U P A 2
C6B C 0.5774(5) 0.2816(4) 0.7731(4) 0.070(3) Uani 1 1 d G . . . .
H6BA H 0.611214 0.224427 0.782162 0.083 Uiso 1 1 calc R U . . .
C7B C 0.5700(5) 0.2948(4) 0.6861(4) 0.058(2) Uani 1 1 d G . . . .
H7BA H 0.598776 0.246493 0.636917 0.069 Uiso 1 1 calc R U . . .
C1C C 0.6031(6) 0.1987(7) 0.3471(6) 0.053(2) Uani 1 1 d . . . . .
H1CA H 0.628744 0.248253 0.418966 0.064 Uiso 1 1 calc R U . . .
H1CB H 0.662641 0.208815 0.318875 0.064 Uiso 1 1 calc R U . . .
C2C C 0.6747(5) 0.0681(5) 0.4585(4) 0.060(2) Uani 1 1 d G . . . .
C3C C 0.6428(5) -0.0001(4) 0.4981(5) 0.072(3) Uani 1 1 d G . . . .
H3CA H 0.576388 -0.052927 0.461687 0.086 Uiso 1 1 calc R U . . .
C4C C 0.7103(7) 0.0106(6) 0.5921(5) 0.083(3) Uani 1 1 d G . . . .
H4CA H 0.688954 -0.035040 0.618613 0.100 Uiso 1 1 calc R U . . .
C5C C 0.8096(6) 0.0895(6) 0.6465(4) 0.097(4) Uani 1 1 d DG . . . .
H5CA H 0.854687 0.096697 0.709427 0.117 Uiso 0.814(9) 1 calc R U P B 1
C6C C 0.8414(5) 0.1577(5) 0.6069(5) 0.080(3) Uani 1 1 d G . . . .
H6CA H 0.907856 0.210548 0.643316 0.095 Uiso 1 1 calc R U . . .
C7C C 0.7740(5) 0.1470(5) 0.5129(5) 0.070(3) Uani 1 1 d G . . . .
H7CA H 0.795291 0.192663 0.486390 0.085 Uiso 1 1 calc R U . . .
C1D C 0.5476(6) 0.1629(7) 0.1362(6) 0.049(2) Uani 1 1 d . . . . .
H1DA H 0.502735 0.122956 0.065080 0.059 Uiso 1 1 calc R U . . .
H1DB H 0.583263 0.110968 0.158778 0.059 Uiso 1 1 calc R U . . .
C2D C 0.7332(5) 0.1820(4) 0.0554(4) 0.048(2) Uani 1 1 d G . . . .
C3D C 0.8498(5) 0.1748(5) 0.0866(3) 0.061(2) Uani 1 1 d G . . . .
H3DA H 0.893351 0.212935 0.154618 0.073 Uiso 1 1 calc R U . . .
C4D C 0.9015(4) 0.1106(5) 0.0161(5) 0.075(3) Uani 1 1 d G . . . .
H4DA H 0.979581 0.105826 0.037028 0.090 Uiso 1 1 calc R U . . .
C5D C 0.8365(6) 0.0536(5) -0.0855(5) 0.077(3) Uani 1 1 d DG . . . .
H5DA H 0.871065 0.010713 -0.132667 0.093 Uiso 0.186(9) 1 calc R U P B 2
C6D C 0.7198(6) 0.0608(5) -0.1167(3) 0.074(3) Uani 1 1 d G . . . .
H6DA H 0.676317 0.022709 -0.184772 0.089 Uiso 1 1 calc R U . . .
C7D C 0.6682(4) 0.1250(5) -0.0463(4) 0.065(3) Uani 1 1 d G . . . .
H7DA H 0.590084 0.129817 -0.067183 0.078 Uiso 1 1 calc R U . . .
C1E C 0.3470(7) 0.2418(6) 0.0493(5) 0.045(2) Uani 1 1 d . . . . .
H1EA H 0.419713 0.252404 0.037037 0.054 Uiso 1 1 calc R U . . .
H1EB H 0.302959 0.298040 0.042245 0.054 Uiso 1 1 calc R U . . .
C2E C 0.2165(5) 0.1050(5) -0.1712(4) 0.056(2) Uani 1 1 d G . . . .
C3E C 0.2731(5) 0.1834(4) -0.1877(4) 0.060(2) Uani 1 1 d G . . . .
H3EA H 0.334434 0.235258 -0.135603 0.072 Uiso 1 1 calc R U . . .
C4E C 0.2379(6) 0.1845(5) -0.2819(5) 0.084(3) Uani 1 1 d G . . . .
H4EA H 0.275757 0.236969 -0.292943 0.101 Uiso 1 1 calc R U . . .
C5E C 0.1462(7) 0.1070(7) -0.3597(4) 0.099(4) Uani 1 1 d DG . . . .
H5EA H 0.122683 0.107721 -0.422797 0.118 Uiso 0.816(8) 1 calc R U P C 1
C6E C 0.0896(5) 0.0286(6) -0.3433(4) 0.107(4) Uani 1 1 d G . . . .
H6EA H 0.028286 -0.023240 -0.395313 0.129 Uiso 1 1 calc R U . . .
C7E C 0.1248(5) 0.0275(5) -0.2490(5) 0.093(3) Uani 1 1 d G . . . .
H7EA H 0.086962 -0.024953 -0.237973 0.112 Uiso 1 1 calc R U . . .
C1F C 0.1822(5) 0.3224(6) 0.1567(5) 0.0351(18) Uani 1 1 d . . . . .
H1FA H 0.121087 0.310959 0.182933 0.042 Uiso 1 1 calc R U . . .
H1FB H 0.157003 0.275868 0.084231 0.042 Uiso 1 1 calc R U . . .
C2F C 0.0519(4) 0.4956(5) 0.1342(4) 0.055(2) Uani 1 1 d G . . . .
C3F C 0.0379(5) 0.6030(5) 0.1515(4) 0.076(3) Uani 1 1 d G . . . .
H3FA H 0.102220 0.658071 0.181880 0.091 Uiso 1 1 calc R U . . .
C4F C -0.0723(6) 0.6279(4) 0.1232(5) 0.085(3) Uani 1 1 d G . . . .
H4FA H -0.081671 0.699687 0.134700 0.102 Uiso 1 1 calc R U . . .
C5F C -0.1685(4) 0.5455(6) 0.0777(5) 0.073(3) Uani 1 1 d DG . . . .
H5FA H -0.242182 0.562198 0.058794 0.088 Uiso 0.184(8) 1 calc R U P C 2
C6F C -0.1545(4) 0.4382(5) 0.0605(5) 0.083(3) Uani 1 1 d G . . . .
H6FA H -0.218804 0.383092 0.030067 0.099 Uiso 1 1 calc R U . . .
C7F C -0.0443(5) 0.4133(4) 0.0888(5) 0.080(3) Uani 1 1 d G . . . .
H7FA H -0.034913 0.341473 0.077246 0.096 Uiso 1 1 calc R U . . .
F1 F 0.115(3) 0.109(2) -0.4475(10) 0.110(3) Uani 0.184(8) 1 d D . P C 2
F3 F 0.868(3) 0.107(3) 0.7381(9) 0.144(4) Uani 0.186(9) 1 d D . P B 2
F5 F -0.064(2) 0.4829(7) 0.6856(12) 0.123(3) Uani 0.142(9) 1 d D . P A 2

loop_
_atom_site_aniso_label
_atom_site_aniso_U_11
_atom_site_aniso_U_22
_atom_site_aniso_U_33
_atom_site_aniso_U_23
_atom_site_aniso_U_13
_atom_site_aniso_U_12
Se1 0.0558(6) 0.0656(7) 0.0605(6) 0.0213(5) 0.0262(5) 0.0051(5)
Se2 0.0846(7) 0.0562(6) 0.0417(5) 0.0274(5) 0.0069(5) -0.0068(5)
Se3 0.0767(7) 0.0611(7) 0.0725(7) 0.0309(6) 0.0039(6) 0.0211(5)
Se4 0.0644(7) 0.0628(7) 0.0753(7) 0.0238(5) 0.0358(6) 0.0082(5)
Se5 0.0945(8) 0.0574(7) 0.0510(6) 0.0250(5) 0.0120(5) -0.0028(5)
Se6 0.0477(6) 0.0660(7) 0.0766(7) 0.0394(6) 0.0081(5) 0.0104(5)
F2 0.153(7) 0.164(8) 0.065(5) 0.068(5) 0.028(5) 0.007(6)
F4 0.150(8) 0.154(9) 0.126(7) 0.034(6) 0.083(6) 0.055(7)
F6 0.085(6) 0.133(7) 0.123(6) 0.068(6) 0.028(5) 0.047(5)
C1 0.033(4) 0.045(5) 0.039(4) 0.018(4) 0.009(4) 0.006(4)
C2 0.047(5) 0.038(5) 0.035(4) 0.017(4) 0.014(4) 0.003(4)
C3 0.038(5) 0.043(5) 0.053(5) 0.028(4) 0.011(4) 0.011(4)
C4 0.040(5) 0.052(5) 0.043(5) 0.028(4) 0.019(4) 0.017(4)
C5 0.042(5) 0.046(5) 0.039(4) 0.025(4) 0.014(4) 0.009(4)
C6 0.044(5) 0.055(5) 0.046(5) 0.034(4) 0.015(4) 0.014(4)
C1A 0.039(5) 0.049(5) 0.045(5) 0.022(4) 0.014(4) 0.013(4)
C2A 0.072(7) 0.062(7) 0.075(7) 0.038(5) 0.036(6) 0.006(5)
C3A 0.057(6) 0.090(8) 0.084(7) 0.040(6) 0.034(6) 0.017(5)
C4A 0.094(9) 0.085(9) 0.147(11) 0.065(9) 0.073(9) 0.025(7)
C5A 0.169(14) 0.121(11) 0.130(12) 0.086(10) 0.111(11) 0.062(10)
C6A 0.162(13) 0.125(11) 0.063(7) 0.056(8) 0.046(8) 0.056(10)
C7A 0.109(9) 0.127(11) 0.079(8) 0.061(8) 0.051(7) 0.060(8)
C1B 0.045(5) 0.048(5) 0.036(4) 0.023(4) 0.010(4) 0.006(4)
C2B 0.061(6) 0.044(5) 0.044(5) 0.021(4) 0.009(4) -0.003(4)
C3B 0.068(7) 0.068(7) 0.067(6) 0.035(6) 0.019(5) 0.014(5)
C4B 0.073(7) 0.111(10) 0.050(6) 0.029(6) 0.027(5) 0.005(6)
C5B 0.076(7) 0.098(9) 0.037(6) 0.032(6) -0.009(5) -0.023(6)
C6B 0.096(8) 0.077(7) 0.047(6) 0.044(5) 0.013(5) 0.010(6)
C7B 0.073(6) 0.056(6) 0.045(5) 0.023(5) 0.018(5) 0.007(5)
C1C 0.045(5) 0.067(6) 0.062(5) 0.044(5) 0.014(4) 0.016(4)
C2C 0.057(6) 0.071(7) 0.076(6) 0.051(6) 0.026(5) 0.032(5)
C3C 0.074(7) 0.069(7) 0.088(7) 0.048(6) 0.029(6) 0.015(5)
C4C 0.093(9) 0.084(9) 0.101(9) 0.066(8) 0.032(7) 0.016(7)
C5C 0.099(10) 0.120(11) 0.078(8) 0.061(8) 0.009(7) 0.022(8)
C6C 0.063(7) 0.087(8) 0.080(7) 0.041(7) 0.003(6) -0.004(6)
C7C 0.054(6) 0.083(8) 0.076(7) 0.050(6) 0.001(5) -0.001(5)
C1D 0.051(5) 0.056(6) 0.050(5) 0.030(4) 0.019(4) 0.014(4)
C2D 0.048(5) 0.050(6) 0.050(5) 0.027(4) 0.012(4) 0.005(4)
C3D 0.052(6) 0.065(6) 0.057(6) 0.023(5) 0.011(5) 0.006(5)
C4D 0.060(6) 0.068(7) 0.091(8) 0.027(6) 0.028(6) 0.013(5)
C5D 0.086(8) 0.074(8) 0.089(8) 0.034(6) 0.056(7) 0.031(6)
C6D 0.076(7) 0.094(8) 0.056(6) 0.034(6) 0.021(6) 0.016(6)
C7D 0.055(6) 0.084(8) 0.075(7) 0.046(6) 0.028(5) 0.021(5)
C1E 0.058(5) 0.041(5) 0.036(4) 0.016(4) 0.016(4) 0.005(4)
C2E 0.065(6) 0.054(6) 0.041(5) 0.016(4) 0.013(5) 0.011(5)
C3E 0.058(6) 0.065(7) 0.048(5) 0.028(5) -0.001(5) 0.007(5)
C4E 0.120(10) 0.077(8) 0.069(7) 0.042(6) 0.032(7) 0.030(7)
C5E 0.109(10) 0.129(11) 0.038(6) 0.027(7) 0.007(6) 0.038(8)
C6E 0.086(9) 0.149(13) 0.051(7) 0.031(8) -0.010(6) -0.007(8)
C7E 0.072(8) 0.102(10) 0.080(8) 0.031(7) 0.002(6) -0.005(7)
C1F 0.021(4) 0.064(5) 0.023(4) 0.022(4) 0.006(3) 0.009(3)
C2F 0.058(6) 0.057(6) 0.055(5) 0.033(5) 0.014(5) 0.008(5)
C3F 0.073(7) 0.067(7) 0.075(7) 0.022(6) 0.018(6) 0.007(6)
C4F 0.071(7) 0.080(8) 0.110(9) 0.045(7) 0.027(7) 0.038(7)
C5F 0.055(7) 0.110(9) 0.082(7) 0.068(7) 0.020(6) 0.041(7)
C6F 0.046(6) 0.100(9) 0.121(9) 0.077(8) 0.007(6) 0.015(6)
C7F 0.058(7) 0.077(8) 0.113(9) 0.059(7) 0.009(6) 0.018(6)
F1 0.085(6) 0.133(7) 0.123(6) 0.068(6) 0.028(5) 0.047(5)
F3 0.150(8) 0.154(9) 0.126(7) 0.034(6) 0.083(6) 0.055(7)
F5 0.153(7) 0.164(8) 0.065(5) 0.068(5) 0.028(5) 0.007(6)

loop_
_atom_type_symbol
_atom_type_description
_atom_type_scat_dispersion_real
_atom_type_scat_dispersion_imag
_atom_type_scat_source
C C 0.0033 0.0016 'International Tables Vol C Tables 4.2.6.8 and 6.1.1.4'
H H 0.0000 0.0000 'International Tables Vol C Tables 4.2.6.8 and 6.1.1.4'
F F 0.0171 0.0103 'International Tables Vol C Tables 4.2.6.8 and 6.1.1.4'
Se Se -0.0929 2.2259 'International Tables Vol C Tables 4.2.6.8 and 6.1.1.4'

loop_
_geom_angle_atom_site_label_1
_geom_angle_atom_site_label_2
_geom_angle_atom_site_label_3
_geom_angle
C2A Se1 C1A 97.4(3)
C2B Se2 C1B 97.7(3)
C2C Se3 C1C 98.8(3)
C2D Se4 C1D 97.8(3)
C2E Se5 C1E 102.5(3)
C1F Se6 C2F 102.4(3)
C2 C1 C6 120.0
C2 C1 C1A 118.8(4)
C6 C1 C1A 121.1(4)
C1 C2 C3 120.0
C1 C2 C1B 120.1(4)
C3 C2 C1B 119.7(4)
C4 C3 C2 120.0
C4 C3 C1C 120.5(4)
C2 C3 C1C 119.4(4)
C3 C4 C5 120.0
C3 C4 C1D 119.7(4)
C5 C4 C1D 120.1(4)
C6 C5 C4 120.0
C6 C5 C1E 120.0(4)
C4 C5 C1E 119.9(4)
C5 C6 C1 120.0
C5 C6 C1F 119.5(4)
C1 C6 C1F 120.5(4)
C1 C1A Se1 109.1(5)
C1 C1A H1AA 109.9
Se1 C1A H1AA 109.9
C1 C1A H1AB 109.9
Se1 C1A H1AB 109.9
H1AA C1A H1AB 108.3
C3A C2A C7A 120.0
C3A C2A Se1 120.0(4)
C7A C2A Se1 120.0(4)
C4A C3A C2A 120.0
C4A C3A H3AA 120.0
C2A C3A H3AA 120.0
C5A C4A C3A 120.0
C5A C4A H4AA 120.0
C3A C4A H4AA 120.0
F5 C5A C4A 123.3(13)
F5 C5A C6A 116.7(13)
C4A C5A C6A 120.0
C4A C5A H5AA 120.0
C6A C5A H5AA 120.0
C5A C6A C7A 120.0
C5A C6A H6AA 120.0
C7A C6A H6AA 120.0
C6A C7A C2A 120.0
C6A C7A H7AA 120.0
C2A C7A H7AA 120.0
C2 C1B Se2 111.5(4)
C2 C1B H1BA 109.3
Se2 C1B H1BA 109.3
C2 C1B H1BB 109.3
Se2 C1B H1BB 109.3
H1BA C1B H1BB 108.0
C3B C2B C7B 120.0
C3B C2B Se2 118.6(3)
C7B C2B Se2 121.1(3)
C2B C3B C4B 120.0
C2B C3B H3BA 120.0
C4B C3B H3BA 120.0
C5B C4B C3B 120.0
C5B C4B H4BA 120.0
C3B C4B H4BA 120.0
F2 C5B C4B 119.2(6)
F2 C5B C6B 120.8(6)
C4B C5B C6B 120.0
C4B C5B H5BA 120.0
C6B C5B H5BA 120.0
C7B C6B C5B 120.0
C7B C6B H6BA 120.0
C5B C6B H6BA 120.0
C6B C7B C2B 120.0
C6B C7B H7BA 120.0
C2B C7B H7BA 120.0
C3 C1C Se3 110.9(5)
C3 C1C H1CA 109.5
Se3 C1C H1CA 109.5
C3 C1C H1CB 109.5
Se3 C1C H1CB 109.5
H1CA C1C H1CB 108.0
C3C C2C C7C 120.0
C3C C2C Se3 117.8(4)
C7C C2C Se3 122.2(4)
C2C C3C C4C 120.0
C2C C3C H3CA 120.0
C4C C3C H3CA 120.0
C3C C4C C5C 120.0
C3C C4C H4CA 120.0
C5C C4C H4CA 120.0
F3 C5C C4C 121(2)
F3 C5C C6C 119(2)
C4C C5C C6C 120.0
C4C C5C H5CA 120.0
C6C C5C H5CA 120.0
C7C C6C C5C 120.0
C7C C6C H6CA 120.0
C5C C6C H6CA 120.0
C6C C7C C2C 120.0
C6C C7C H7CA 120.0
C2C C7C H7CA 120.0
C4 C1D Se4 109.7(5)
C4 C1D H1DA 109.7
Se4 C1D H1DA 109.7
C4 C1D H1DB 109.7
Se4 C1D H1DB 109.7
H1DA C1D H1DB 108.2
C3D C2D C7D 120.0
C3D C2D Se4 118.7(3)
C7D C2D Se4 121.2(3)
C4D C3D C2D 120.0
C4D C3D H3DA 120.0
C2D C3D H3DA 120.0
C5D C4D C3D 120.0
C5D C4D H4DA 120.0
C3D C4D H4DA 120.0
F4 C5D C4D 119.4(6)
F4 C5D C6D 120.5(6)
C4D C5D C6D 120.0
C4D C5D H5DA 120.0
C6D C5D H5DA 120.0
C5D C6D C7D 120.0
C5D C6D H6DA 120.0
C7D C6D H6DA 120.0
C6D C7D C2D 120.0
C6D C7D H7DA 120.0
C2D C7D H7DA 120.0
C5 C1E Se5 106.9(5)
C5 C1E H1EA 110.3
Se5 C1E H1EA 110.3
C5 C1E H1EB 110.3
Se5 C1E H1EB 110.3
H1EA C1E H1EB 108.6
C3E C2E C7E 120.0
C3E C2E Se5 123.5(4)
C7E C2E Se5 116.5(4)
C4E C3E C2E 120.0
C4E C3E H3EA 120.0
C2E C3E H3EA 120.0
C3E C4E C5E 120.0
C3E C4E H4EA 120.0
C5E C4E H4EA 120.0
F1 C5E C6E 120.9(15)
F1 C5E C4E 119.1(15)
C6E C5E C4E 120.0
C6E C5E H5EA 120.0
C4E C5E H5EA 120.0
C5E C6E C7E 120.0
C5E C6E H6EA 120.0
C7E C6E H6EA 120.0
C6E C7E C2E 120.0
C6E C7E H7EA 120.0
C2E C7E H7EA 120.0
C6 C1F Se6 112.3(4)
C6 C1F H1FA 109.1
Se6 C1F H1FA 109.1
C6 C1F H1FB 109.1
Se6 C1F H1FB 109.1
H1FA C1F H1FB 107.9
C3F C2F C7F 120.0
C3F C2F Se6 116.8(4)
C7F C2F Se6 123.1(4)
C2F C3F C4F 120.0
C2F C3F H3FA 120.0
C4F C3F H3FA 120.0
C5F C4F C3F 120.0
C5F C4F H4FA 120.0
C3F C4F H4FA 120.0
F6 C5F C4F 121.0(6)
F6 C5F C6F 119.0(6)
C4F C5F C6F 120.0
C4F C5F H5FA 120.0
C6F C5F H5FA 120.0
C5F C6F C7F 120.0
C5F C6F H6FA 120.0
C7F C6F H6FA 120.0
C6F C7F C2F 120.0
C6F C7F H7FA 120.0
C2F C7F H7FA 120.0

loop_
_geom_bond_atom_site_label_1
_geom_bond_atom_site_label_2
_geom_bond_distance
Se1 C2A 1.891(5)
Se1 C1A 1.971(8)
Se2 C2B 1.907(4)
Se2 C1B 1.957(7)
Se3 C2C 1.893(5)
Se3 C1C 1.957(8)
Se4 C2D 1.896(4)
Se4 C1D 1.953(8)
Se5 C2E 1.880(5)
Se5 C1E 1.971(7)
Se6 C1F 1.886(7)
Se6 C2F 1.905(4)
F2 C5B 1.302(4)
F4 C5D 1.301(4)
F6 C5F 1.302(4)
C1 C2 1.3900
C1 C6 1.3900
C1 C1A 1.506(7)
C2 C3 1.3900
C2 C1B 1.520(7)
C3 C4 1.3900
C3 C1C 1.527(7)
C4 C5 1.3900
C4 C1D 1.518(8)
C5 C6 1.3900
C5 C1E 1.496(7)
C6 C1F 1.522(7)
C1A H1AA 0.9700
C1A H1AB 0.9700
C2A C3A 1.3900
C2A C7A 1.3900
C3A C4A 1.3900
C3A H3AA 0.9300
C4A C5A 1.3900
C4A H4AA 0.9300
C5A F5 1.302(4)
C5A C6A 1.3900
C5A H5AA 0.9300
C6A C7A 1.3900
C6A H6AA 0.9300
C7A H7AA 0.9300
C1B H1BA 0.9700
C1B H1BB 0.9700
C2B C3B 1.3900
C2B C7B 1.3900
C3B C4B 1.3900
C3B H3BA 0.9300
C4B C5B 1.3900
C4B H4BA 0.9300
C5B C6B 1.3900
C5B H5BA 0.9300
C6B C7B 1.3900
C6B H6BA 0.9300
C7B H7BA 0.9300
C1C H1CA 0.9700
C1C H1CB 0.9700
C2C C3C 1.3900
C2C C7C 1.3900
C3C C4C 1.3900
C3C H3CA 0.9300
C4C C5C 1.3900
C4C H4CA 0.9300
C5C F3 1.302(4)
C5C C6C 1.3900
C5C H5CA 0.9300
C6C C7C 1.3900
C6C H6CA 0.9300
C7C H7CA 0.9300
C1D H1DA 0.9700
C1D H1DB 0.9700
C2D C3D 1.3900
C2D C7D 1.3900
C3D C4D 1.3900
C3D H3DA 0.9300
C4D C5D 1.3900
C4D H4DA 0.9300
C5D C6D 1.3900
C5D H5DA 0.9300
C6D C7D 1.3900
C6D H6DA 0.9300
C7D H7DA 0.9300
C1E H1EA 0.9700
C1E H1EB 0.9700
C2E C3E 1.3900
C2E C7E 1.3900
C3E C4E 1.3900
C3E H3EA 0.9300
C4E C5E 1.3900
C4E H4EA 0.9300
C5E F1 1.302(4)
C5E C6E 1.3900
C5E H5EA 0.9300
C6E C7E 1.3900
C6E H6EA 0.9300
C7E H7EA 0.9300
C1F H1FA 0.9700
C1F H1FB 0.9700
C2F C3F 1.3900
C2F C7F 1.3900
C3F C4F 1.3900
C3F H3FA 0.9300
C4F C5F 1.3900
C4F H4FA 0.9300
C5F C6F 1.3900
C5F H5FA 0.9300
C6F C7F 1.3900
C6F H6FA 0.9300
C7F H7FA 0.9300

loop_
_geom_hbond_atom_site_label_D
_geom_hbond_atom_site_label_H
_geom_hbond_atom_site_label_A
_geom_hbond_distance_DH
_geom_hbond_distance_HA
_geom_hbond_distance_DA
_geom_hbond_angle_DHA
_geom_hbond_site_symmetry_A
_geom_hbond_publ_flag
C1A H1AA Se6 0.97 3.06 3.781(7) 132.1 . yes
C1A H1AA F5 0.97 2.39 3.33(2) 163.0 2_566 yes
C1A H1AB Se2 0.97 2.97 3.730(7) 135.9 . yes
C1B H1BA Se3 0.97 2.88 3.652(7) 137.1 . yes
C1B H1BB Se1 0.97 2.94 3.691(7) 135.0 . yes
C1C H1CA Se2 0.97 3.00 3.745(9) 134.9 . yes
C1C H1CB Se4 0.97 3.02 3.761(8) 134.0 . yes
C1D H1DA Se5 0.97 2.92 3.654(8) 133.6 . yes
C1D H1DB Se3 0.97 3.06 3.803(7) 134.5 . yes
C6D H6DA Se3 0.93 3.14 3.914(6) 141.4 2_655 yes
C1E H1EA Se4 0.97 2.98 3.721(8) 133.8 . yes
C1E H1EB Se6 0.97 2.96 3.693(8) 133.4 . yes
C3E H3EA F2 0.93 2.60 3.435(10) 150.5 1_554 yes
C6E H6EA F1 0.93 2.33 3.21(2) 158.5 2_554 yes
C1F H1FA Se1 0.97 3.08 3.803(7) 132.2 . yes
C1F H1FB Se5 0.97 3.01 3.731(7) 131.9 . yes

loop_
_geom_torsion_atom_site_label_1
_geom_torsion_atom_site_label_2
_geom_torsion_atom_site_label_3
_geom_torsion_atom_site_label_4
_geom_torsion
C6 C1 C2 C3 0.0
C1A C1 C2 C3 -176.8(5)
C6 C1 C2 C1B -175.3(5)
C1A C1 C2 C1B 7.9(6)
C1 C2 C3 C4 0.0
C1B C2 C3 C4 175.4(5)
C1 C2 C3 C1C 176.8(6)
C1B C2 C3 C1C -7.8(6)
C2 C3 C4 C5 0.0
C1C C3 C4 C5 -176.8(6)
C2 C3 C4 C1D -174.1(6)
C1C C3 C4 C1D 9.1(6)
C3 C4 C5 C6 0.0
C1D C4 C5 C6 174.1(6)
C3 C4 C5 C1E 177.9(5)
C1D C4 C5 C1E -8.0(6)
C4 C5 C6 C1 0.0
C1E C5 C6 C1 -177.9(5)
C4 C5 C6 C1F -180.0(5)
C1E C5 C6 C1F 2.1(6)
C2 C1 C6 C5 0.0
C1A C1 C6 C5 176.7(6)
C2 C1 C6 C1F 180.0(6)
C1A C1 C6 C1F -3.4(6)
C2 C1 C1A Se1 -91.7(5)
C6 C1 C1A Se1 91.6(5)
C1A Se1 C2A C3A 112.2(4)
C1A Se1 C2A C7A -69.6(4)
C7A C2A C3A C4A 0.0
Se1 C2A C3A C4A 178.2(4)
C2A C3A C4A C5A 0.0
C3A C4A C5A F5 180.0
C3A C4A C5A C6A 0.0
F5 C5A C6A C7A 180.0
C4A C5A C6A C7A 0.0
C5A C6A C7A C2A 0.0
C3A C2A C7A C6A 0.0
Se1 C2A C7A C6A -178.2(4)
C1 C2 C1B Se2 -92.2(5)
C3 C2 C1B Se2 92.5(5)
C7B C2B C3B C4B 0.0
Se2 C2B C3B C4B -173.8(4)
C2B C3B C4B C5B 0.0
C3B C4B C5B F2 178.9(7)
C3B C4B C5B C6B 0.0
F2 C5B C6B C7B -178.9(7)
C4B C5B C6B C7B 0.0
C5B C6B C7B C2B 0.0
C3B C2B C7B C6B 0.0
Se2 C2B C7B C6B 173.6(4)
C4 C3 C1C Se3 -94.7(5)
C2 C3 C1C Se3 88.4(5)
C1C Se3 C2C C3C 148.5(4)
C1C Se3 C2C C7C -33.0(4)
C7C C2C C3C C4C 0.0
Se3 C2C C3C C4C 178.5(4)
C2C C3C C4C C5C 0.0
C3C C4C C5C F3 174.2(18)
C3C C4C C5C C6C 0.0
F3 C5C C6C C7C -174.3(17)
C4C C5C C6C C7C 0.0
C5C C6C C7C C2C 0.0
C3C C2C C7C C6C 0.0
Se3 C2C C7C C6C -178.5(4)
C3 C4 C1D Se4 -93.9(5)
C5 C4 C1D Se4 92.0(5)
C1D Se4 C2D C3D -121.4(4)
C1D Se4 C2D C7D 61.0(4)
C7D C2D C3D C4D 0.0
Se4 C2D C3D C4D -177.7(4)
C2D C3D C4D C5D 0.0
C3D C4D C5D F4 179.2(8)
C3D C4D C5D C6D 0.0
F4 C5D C6D C7D -179.2(8)
C4D C5D C6D C7D 0.0
C5D C6D C7D C2D 0.0
C3D C2D C7D C6D 0.0
Se4 C2D C7D C6D 177.6(4)
C6 C5 C1E Se5 -91.6(5)
C4 C5 C1E Se5 90.5(5)
C1E Se5 C2E C3E 20.5(4)
C1E Se5 C2E C7E -160.8(4)
C7E C2E C3E C4E 0.0
Se5 C2E C3E C4E 178.6(4)
C2E C3E C4E C5E 0.0
C3E C4E C5E F1 -179.9(16)
C3E C4E C5E C6E 0.0
F1 C5E C6E C7E 179.9(16)
C4E C5E C6E C7E 0.0
C5E C6E C7E C2E 0.0
C3E C2E C7E C6E 0.0
Se5 C2E C7E C6E -178.7(4)
C5 C6 C1F Se6 -88.9(5)
C1 C6 C1F Se6 91.1(5)
C2F Se6 C1F C6 -168.9(4)
C7F C2F C3F C4F 0.0
Se6 C2F C3F C4F -177.7(4)
C2F C3F C4F C5F 0.0
C3F C4F C5F F6 178.7(7)
C3F C4F C5F C6F 0.0
F6 C5F C6F C7F -178.8(7)
C4F C5F C6F C7F 0.0
C5F C6F C7F C2F 0.0
C3F C2F C7F C6F 0.0
Se6 C2F C7F C6F 177.5(4)
